data_2012682
loop_
_publ_author_name
'Huta, Olexyj M.'
'Patsaj, Ihor O.'
'Konitz, Antoni'
'Meszko, Joanna'
'B\/la\.zejowski, Jerzy'

_publ_section_title
;
 9-Cyano-10-methylacridinium hydrogen dinitrate
;
_journal_issue 5
_journal_name_full 'Acta Crystallographica Section C'
_journal_page_first o295
_journal_page_last o297
_journal_paper_doi 10.1107/S0108270102004912
_journal_volume 58
_journal_year 2002
_chemical_formula_moiety 'C15 H11 N2 + , H N2 O6 -'
_chemical_formula_sum 'C15 H12 N4 O6'
_chemical_formula_weight 344.29
_chemical_name_systematic
;
9-Cyano-10-methylacridinium hydrogen dinitrate
;
_space_group_IT_number 15
_symmetry_cell_setting monoclinic
_symmetry_space_group_name_Hall '-C 2yc'
_symmetry_space_group_name_H-M 'C 1 2/c 1'
_atom_sites_solution_hydrogens geom
_atom_sites_solution_primary direct
_atom_sites_solution_secondary difmap
_cell_angle_alpha 90
_cell_angle_beta 115.96(4)
_cell_angle_gamma 90
_cell_formula_units_Z 4
_cell_length_a 12.799(4)
_cell_length_b 10.015(3)
_cell_length_c 13.168(4)
_cell_measurement_reflns_used 50
_cell_measurement_temperature 293(2)
_cell_measurement_theta_max 24.0
_cell_measurement_theta_min 6.0
_cell_volume 1517.6(10)
_computing_cell_refinement 'KM-4 Software'
_computing_data_collection 'KM-4 Software (Kuma Diffraction, 1989)'
_computing_data_reduction 'KM-4 Software'
_computing_molecular_graphics 'ORTEPII (Johnson, 1976)'
_computing_publication_material SHELXL97
_computing_structure_refinement 'SHELXL97 (Sheldrick, 1997)'
_computing_structure_solution 'SHELXS97 (Sheldrick, 1997)'
_diffrn_ambient_temperature 293(2)
_diffrn_measured_fraction_theta_full 0.965
_diffrn_measured_fraction_theta_max 0.965
_diffrn_measurement_device_type 'Kuma KM-4'
_diffrn_measurement_method \q/2\q
_diffrn_radiation_monochromator graphite
_diffrn_radiation_source 'fine-focus sealed tube'
_diffrn_radiation_type MoK\a
_diffrn_radiation_wavelength 0.71073
_diffrn_reflns_av_R_equivalents 0.000
_diffrn_reflns_av_sigmaI/netI 0.023
_diffrn_reflns_limit_h_max 15
_diffrn_reflns_limit_h_min -17
_diffrn_reflns_limit_k_max 13
_diffrn_reflns_limit_k_min 0
_diffrn_reflns_limit_l_max 15
_diffrn_reflns_limit_l_min -17
_diffrn_reflns_number 2003
_diffrn_reflns_theta_full 28.99
_diffrn_reflns_theta_max 28.99
_diffrn_reflns_theta_min 2.70
_diffrn_standards_decay_% 3.6
_diffrn_standards_interval_count 200
_diffrn_standards_number 3
_exptl_absorpt_coefficient_mu 0.120
_exptl_absorpt_correction_type none
_exptl_crystal_colour green
_exptl_crystal_density_diffrn 1.507
_exptl_crystal_density_meas ?
_exptl_crystal_density_method 'not measured'
_exptl_crystal_description prism
_exptl_crystal_F_000 712
_exptl_crystal_size_max 0.5
_exptl_crystal_size_mid 0.2
_exptl_crystal_size_min 0.15
_refine_diff_density_max 0.25
_refine_diff_density_min -0.26
_refine_ls_extinction_method none
_refine_ls_goodness_of_fit_ref 1.066
_refine_ls_hydrogen_treatment mixed
_refine_ls_matrix_type full
_refine_ls_number_parameters 125
_refine_ls_number_reflns 2003
_refine_ls_number_restraints 0
_refine_ls_restrained_S_all 1.066
_refine_ls_R_factor_all 0.101
_refine_ls_R_factor_gt 0.047
_refine_ls_shift/su_max 0.001
_refine_ls_shift/su_mean 0.000
_refine_ls_structure_factor_coef Fsqd
_refine_ls_weighting_details 'calc w = 1/[\s^2^(Fo^2^)+(0.096P)^2^+0.220P] where P=(Fo^2^+2Fc^2^)/3'
_refine_ls_weighting_scheme calc
_refine_ls_wR_factor_gt 0.141
_refine_ls_wR_factor_ref 0.169
_reflns_number_gt 1104
_reflns_number_total 2003
_reflns_threshold_expression I>2\s(I)
_cod_data_source_file bm1487.cif
_cod_data_source_block I
_cod_depositor_comments
;
The following automatic conversions were performed:

'_exptl_crystal_density_meas' value 'not measured' was changed to '?'
- the value is perceived as not measured.

Automatic conversion script
Id: cif_fix_values 3008 2015-01-20 13:52:24Z robertas 
;
_cod_original_cell_volume 1517.6(8)
_cod_original_sg_symbol_H-M 'C 2/c'
_cod_database_code 2012682
_cod_database_fobs_code 2012682

loop_
_symmetry_equiv_pos_as_xyz
'x, y, z'
'-x, y, -z+1/2'
'x+1/2, y+1/2, z'
'-x+1/2, y+1/2, -z+1/2'
'-x, -y, -z'
'x, -y, z-1/2'
'-x+1/2, -y+1/2, -z'
'x+1/2, -y+1/2, z-1/2'

loop_
_atom_site_label
_atom_site_fract_x
_atom_site_fract_y
_atom_site_fract_z
_atom_site_U_iso_or_equiv
_atom_site_adp_type
_atom_site_calc_flag
_atom_site_refinement_flags
_atom_site_occupancy
_atom_site_disorder_assembly
_atom_site_disorder_group
_atom_site_type_symbol
C1 0.11298(16) 0.6781(2) 0.45717(15) 0.0516(5) Uani d . 1 . . C
H1A 0.10942 0.7739 0.45747 0.063(6) Uiso d R 1 . . H
C2 0.16584(18) 0.6095(2) 0.55404(17) 0.0616(6) Uani d . 1 . . C
H2A 0.20713 0.6572 0.62351 0.086(8) Uiso d R 1 . . H
C3 0.16546(19) 0.4700(2) 0.55297(18) 0.0650(6) Uani d . 1 . . C
H3A 0.20272 0.4182 0.62079 0.093(8) Uiso d R 1 . . H
C4 0.11164(18) 0.3993(2) 0.45533(18) 0.0580(5) Uani d . 1 . . C
H4A 0.11071 0.3035 0.45351 0.074(7) Uiso d R 1 . . H
C9 0.0000 0.6776(2) 0.2500 0.0407(5) Uani d S 1 . . C
N10 0.0000 0.40130(18) 0.2500 0.0450(5) Uani d S 1 . . N
C11 0.05554(14) 0.60999(16) 0.35227(14) 0.0411(4) Uani d . 1 . . C
C12 0.05463(15) 0.46744(16) 0.35101(15) 0.0437(4) Uani d . 1 . . C
C15 0.0000 0.8218(2) 0.2500 0.0516(6) Uani d S 1 . . C
N2 0.0000 0.9351(2) 0.2500 0.0780(9) Uani d S 1 . . N
C16 0.0000 0.2535(3) 0.2500 0.0694(9) Uani d S 1 . . C
H16A -0.0052 0.2216(3) 0.1792 0.104 Uiso d PR 0.50 . . H
H16B -0.0654 0.2216(3) 0.2604 0.104 Uiso d PR 0.50 . . H
H16C 0.0705 0.2216(3) 0.3104 0.104 Uiso d PR 0.50 . . H
N1 0.16168(15) -0.06181(17) 0.11855(14) 0.0541(4) Uani d . 1 . . N
O1 0.06814(13) -0.09328(15) 0.02957(13) 0.0674(5) Uani d . 1 . . O
O2 0.22574(15) -0.15292(19) 0.16909(13) 0.0796(5) Uani d . 1 . . O
O3 0.18071(17) 0.05459(17) 0.14531(16) 0.0817(6) Uani d . 1 . . O
H1B 0.000(4) 0.000(7) 0.000(6) 0.105(13) Uiso d S 1 . . H

loop_
_atom_site_aniso_label
_atom_site_aniso_U_11
_atom_site_aniso_U_22
_atom_site_aniso_U_33
_atom_site_aniso_U_12
_atom_site_aniso_U_13
_atom_site_aniso_U_23
C1 0.0509(10) 0.0533(11) 0.0519(10) -0.0047(8) 0.0238(8) -0.0059(8)
C2 0.0564(12) 0.0773(15) 0.0483(11) -0.0046(10) 0.0203(9) -0.0022(9)
C3 0.0552(12) 0.0822(16) 0.0526(12) 0.0059(11) 0.0189(10) 0.0191(10)
C4 0.0572(12) 0.0482(11) 0.0680(13) 0.0049(9) 0.0269(11) 0.0161(9)
C9 0.0434(12) 0.0329(11) 0.0509(13) 0.000 0.0253(11) 0.000
N10 0.0443(11) 0.0284(9) 0.0606(13) 0.000 0.0213(10) 0.000
C11 0.0405(8) 0.0372(8) 0.0482(9) -0.0020(7) 0.0219(7) -0.0011(6)
C12 0.0396(8) 0.0380(8) 0.0539(10) 0.0001(7) 0.0207(8) 0.0047(7)
C15 0.0669(17) 0.0399(13) 0.0543(14) 0.000 0.0323(13) 0.000
N2 0.121(3) 0.0404(14) 0.091(2) 0.000 0.063(2) 0.000
C16 0.0731(19) 0.0284(11) 0.091(2) 0.000 0.0216(17) 0.000
N1 0.0527(9) 0.0604(11) 0.0475(9) 0.0005(8) 0.0203(8) 0.0026(8)
O1 0.0599(9) 0.0544(8) 0.0662(9) 0.0058(7) 0.0075(7) -0.0108(7)
O2 0.0743(10) 0.0881(12) 0.0672(10) 0.0266(9) 0.0224(8) 0.0163(9)
O3 0.0793(12) 0.0695(11) 0.0798(12) -0.0193(9) 0.0195(9) -0.0137(8)

loop_
_atom_type_symbol
_atom_type_description
_atom_type_scat_dispersion_real
_atom_type_scat_dispersion_imag
_atom_type_scat_source
C C 0.0033 0.0016 'International Tables Vol C Tables 4.2.6.8 and 6.1.1.4'
H H 0.0000 0.0000 'International Tables Vol C Tables 4.2.6.8 and 6.1.1.4'
N N 0.0061 0.0033 'International Tables Vol C Tables 4.2.6.8 and 6.1.1.4'
O O 0.0106 0.0060 'International Tables Vol C Tables 4.2.6.8 and 6.1.1.4'

loop_
_geom_angle_atom_site_label_1
_geom_angle_atom_site_label_2
_geom_angle_atom_site_label_3
_geom_angle
_geom_angle_publ_flag
C11 C9 C15 119.08(10) yes
C12 N10 C16 118.87(10) yes
O1 N1 O2 116.65(17) yes
O1 N1 O3 119.07(17) yes
O2 N1 O3 124.27(19) yes
N1 O1 H1B 110.55(13) yes
H1A C1 C2 120.85 no
H1A C1 C11 118.53 no
C2 C1 C11 120.53(19) no
H2A C2 C1 119.26 no
H2A C2 C3 120.37 no
C1 C2 C3 120.30(19) no
H3A C3 C4 115.96 no
H3A C3 C2 122.20 no
C4 C3 C2 121.84(19) no
H4A C4 C3 122.62 no
H4A C4 C12 117.50 no
C3 C4 C12 119.88(19) no
C9 C11 C1 122.26(16) no
C9 C11 C12 118.47(15) no
C1 C11 C12 119.27(15) no
N10 C12 C4 122.35(17) no
N10 C12 C11 119.48(15) no
C4 C12 C11 118.18(16) no
H16C C16 H16A 109.5 no
H16C C16 H16B 109.5 no
H16A C16 H16B 109.5 no
H16C C16 N10 109.5 no
H16A C16 N10 109.5 no
H16B C16 N10 109.5 no

loop_
_geom_bond_atom_site_label_1
_geom_bond_atom_site_label_2
_geom_bond_site_symmetry_2
_geom_bond_distance
_geom_bond_publ_flag
C9 C15 . 1.444(3) yes
N10 C16 . 1.480(3) yes
C15 N2 . 1.135(3) yes
N1 O1 . 1.295(2) yes
N1 O2 . 1.212(2) yes
N1 O3 . 1.211(2) yes
O1 H1B . 1.220(2) yes
C1 H1A . 0.9599 no
C1 C2 . 1.343(3) no
C1 C11 . 1.423(2) no
C2 H2A . 0.9598 no
C2 C3 . 1.397(3) no
C3 H3A . 0.9598 no
C3 C4 . 1.361(3) no
C4 H4A . 0.9601 no
C4 C12 . 1.417(3) no
C9 C11 . 1.392(2) no
N10 C12 . 1.372(2) no
C11 C12 . 1.428(2) no
C16 H16C . 0.9600 no
C16 H16A . 0.9600 no
C16 H16B . 0.9600 no

loop_
_geom_hbond_atom_site_label_D
_geom_hbond_atom_site_label_H
_geom_hbond_atom_site_label_A
_geom_hbond_site_symmetry_D
_geom_hbond_site_symmetry_H
_geom_hbond_site_symmetry_A
_geom_hbond_distance_DH
_geom_hbond_distance_HA
_geom_hbond_distance_DA
_geom_hbond_angle_DHA
_geom_hbond_publ_flag
C2 H2A O2 7_556 7_556 1_555 0.96 2.48 3.313(3) 145 yes
C4 H4A O1 1_555 1_555 6_556 0.96 2.49 3.337(3) 147 yes
O1 H1B O1 1_555 1_555 5_555 1.22 1.22 2.440(4) 180 yes

loop_
_geom_torsion_atom_site_label_1
_geom_torsion_atom_site_label_2
_geom_torsion_atom_site_label_3
_geom_torsion_atom_site_label_4
_geom_torsion_site_symmetry_1
_geom_torsion
_geom_torsion_publ_flag
C11 C9 C11 C12 2 -0.13(11) yes
C12 N10 C12 C11 2 -0.13(11) yes
C11 C1 C2 C3 . 0.2(3) no
C1 C2 C3 C4 . -0.5(3) no
C2 C3 C4 C12 . 0.4(3) no
C15 C9 C11 C1 . -0.29(18) no
C15 C9 C11 C12 . 179.87(11) no
C2 C1 C11 C9 . -179.83(16) no
C2 C1 C11 C12 . 0.0(3) no
C16 N10 C12 C4 . 0.36(19) no
C16 N10 C12 C11 . 179.87(11) no
C3 C4 C12 N10 . 179.35(17) no
C3 C4 C12 C11 . -0.2(3) no
C9 C11 C12 N10 . 0.3(2) no
C1 C11 C12 N10 . -179.58(14) no
C9 C11 C12 C4 . 179.79(14) no
C1 C11 C12 C4 . -0.1(2) no
